data_7034704
loop_
_publ_author_name
'Frost, Jamie M.'
'Stirling, Robert J.'
'Sanz, Sergio'
'Vyas, Nidhi'
'Nichol, Gary S.'
'Rajaraman, Gopalan'
'Brechin, Euan K.'

_publ_section_title
;
 Turning a &quot;useless&quot; ligand into a &quot;useful&quot; ligand: a
 magneto-structural study of an unusual family of Cu(II) wheels derived
 from functionalised phenolic oximes.
;
_journal_issue 22
_journal_name_full 'Dalton transactions (Cambridge, England : 2003)'
_journal_page_first 10177
_journal_page_last 10187
_journal_paper_doi 10.1039/c5dt00884k
_journal_volume 44
_journal_year 2015
_chemical_formula_moiety 'C56 H76 Cu8 N20 O16'
_chemical_formula_sum 'C67 H120 Cu8 N20 O27'
_chemical_formula_weight 2146.17
_chemical_name_systematic
;
 ?
;
_space_group_crystal_system orthorhombic
_space_group_IT_number 61
_space_group_name_Hall '-P 2ac 2ab'
_space_group_name_H-M_alt 'P b c a'
_symmetry_space_group_name_Hall '-P 2ac 2ab'
_symmetry_space_group_name_H-M 'P b c a'
_atom_sites_solution_hydrogens mixed
_atom_sites_solution_primary direct
_audit_creation_date 2013-11-21
_audit_creation_method
;
Olex2 1.2
(compiled 2013.11.15 svn.r2834 for OlexSys, GUI svn.r4715)
;
_audit_update_record
;
2014-10-16 deposited with the CCDC.
2015-04-02 downloaded from the CCDC.
;
_cell_angle_alpha 90
_cell_angle_beta 90
_cell_angle_gamma 90
_cell_formula_units_Z 8
_cell_length_a 25.2990(5)
_cell_length_b 20.7375(4)
_cell_length_c 32.5445(8)
_cell_measurement_reflns_used 16475
_cell_measurement_temperature 120.0
_cell_measurement_theta_max 75.8530
_cell_measurement_theta_min 3.8660
_cell_volume 17074.1(6)
_computing_cell_refinement
;
CrysAlisPro, Agilent Technologies,
Version 1.171.36.32 (release 02-08-2013 CrysAlis171 .NET)
(compiled Aug  2 2013,16:46:58)
;
_computing_data_collection
;
CrysAlisPro, Agilent Technologies,
Version 1.171.36.32 (release 02-08-2013 CrysAlis171 .NET)
(compiled Aug  2 2013,16:46:58)
;
_computing_data_reduction
;
CrysAlisPro, Agilent Technologies,
Version 1.171.36.32 (release 02-08-2013 CrysAlis171 .NET)
(compiled Aug  2 2013,16:46:58)
;
_computing_molecular_graphics
;
%$getVar(olex2_reference_short)%
;
_computing_publication_material
;
%$getVar(olex2_reference_short)%
;
_computing_structure_refinement
;
%$getVar(refinement_reference_short)%
;
_computing_structure_solution
;
%$getVar(solution_reference_short)%
;
_diffrn_ambient_temperature 120.0
_diffrn_detector_area_resol_mean 5.1574
_diffrn_measured_fraction_theta_full 1.000
_diffrn_measured_fraction_theta_max 0.974
_diffrn_measurement_device_type 'Agilent Technologies SuperNova'
_diffrn_measurement_method '\w scans'
_diffrn_orient_matrix_UB_11 -0.0085270000
_diffrn_orient_matrix_UB_12 0.0006366000
_diffrn_orient_matrix_UB_13 -0.0469074000
_diffrn_orient_matrix_UB_21 -0.0550907000
_diffrn_orient_matrix_UB_22 0.0301132000
_diffrn_orient_matrix_UB_23 0.0062288000
_diffrn_orient_matrix_UB_31 0.0244947000
_diffrn_orient_matrix_UB_32 0.0678523000
_diffrn_orient_matrix_UB_33 -0.0022842000
_diffrn_radiation_monochromator mirror
_diffrn_radiation_type CuK\a
_diffrn_radiation_wavelength 1.54184
_diffrn_reflns_av_R_equivalents 0.0744
_diffrn_reflns_av_unetI/netI 0.0588
_diffrn_reflns_Laue_measured_fraction_full 1.000
_diffrn_reflns_Laue_measured_fraction_max 0.974
_diffrn_reflns_limit_h_max 31
_diffrn_reflns_limit_h_min -27
_diffrn_reflns_limit_k_max 25
_diffrn_reflns_limit_k_min -19
_diffrn_reflns_limit_l_max 40
_diffrn_reflns_limit_l_min -38
_diffrn_reflns_number 87780
_diffrn_reflns_point_group_measured_fraction_full 1.000
_diffrn_reflns_point_group_measured_fraction_max 0.974
_diffrn_reflns_theta_full 67.684
_diffrn_reflns_theta_max 75.987
_diffrn_reflns_theta_min 3.072
_diffrn_source 'SuperNova (Cu) X-ray Source'
_exptl_absorpt_coefficient_mu 2.883
_exptl_absorpt_correction_T_max 1.00000
_exptl_absorpt_correction_T_min 0.55452
_exptl_absorpt_correction_type multi-scan
_exptl_absorpt_process_details
;
CrysAlisPro, Agilent Technologies,
Version 1.171.36.32 (release 02-08-2013 CrysAlis171 .NET)
(compiled Aug  2 2013,16:46:58)
Empirical absorption correction using spherical harmonics,
 implemented in SCALE3 ABSPACK scaling algorithm.
;
_exptl_crystal_colour black
_exptl_crystal_colour_primary black
_exptl_crystal_density_diffrn 1.670
_exptl_crystal_description plate
_exptl_crystal_F_000 8880
_exptl_crystal_size_max 0.4772
_exptl_crystal_size_mid 0.1391
_exptl_crystal_size_min 0.0295
_platon_squeeze_details '11 MeOH per asymmetric unit removed with SQUEEZE'
_refine_diff_density_max 2.987
_refine_diff_density_min -0.819
_refine_diff_density_rms 0.149
_refine_ls_extinction_method none
_refine_ls_goodness_of_fit_ref 1.070
_refine_ls_hydrogen_treatment mixed
_refine_ls_matrix_type full
_refine_ls_number_parameters 942
_refine_ls_number_reflns 17342
_refine_ls_number_restraints 50
_refine_ls_restrained_S_all 1.073
_refine_ls_R_factor_all 0.1251
_refine_ls_R_factor_gt 0.0956
_refine_ls_shift/su_max 0.001
_refine_ls_shift/su_mean 0.000
_refine_ls_structure_factor_coef Fsqd
_refine_ls_weighting_details 'w=1/[\s^2^(Fo^2^)+(0.1031P)^2^+162.7584P] where P=(Fo^2^+2Fc^2^)/3'
_refine_ls_weighting_scheme calc
_refine_ls_wR_factor_gt 0.2426
_refine_ls_wR_factor_ref 0.2636
_reflns_Friedel_coverage 0.000
_reflns_number_gt 12269
_reflns_number_total 17342
_reflns_threshold_expression 'I > 2\s(I)'
_cod_data_source_file c5dt00884k2.cif
_cod_data_source_block 5
_cod_depositor_comments 'Adding full bibliography for 7034701--7034709.cif.'
_cod_database_code 7034704
_shelxl_version_number 2013-4
_publ_section_exptl
;
Any special experimental details
;
_chemical_oxdiff_formula 'C30 H40 N5 O10 Cu4'
_chemical_oxdiff_usercomment '@ 120 K RS100(Et)'
_shelx_space_group_comment
;
The symmetry employed for this shelxl refinement is uniquely defined
by the following loop, which should always be used as a source of
symmetry information in preference to the above space-group names.
They are only intended as comments.
;
_reflns_odcompleteness_completeness 99.95
_reflns_odcompleteness_iscentric 1
_reflns_odcompleteness_theta 68.13
_olex2_refinement_description
;
1. Fixed Uiso
 At 1.2 times of:
  All C(H) groups, All C(H,H) groups
 At 1.5 times of:
  All C(H,H,H) groups, All O(H) groups
2. Restrained distances
 O12-H12
 0.85 with sigma of 0.01
 O16-H16
 0.85 with sigma of 0.01
 O4-H4
 0.85 with sigma of 0.01
 O8-H8
 0.85 with sigma of 0.01
 C56-H12
 1.891964 with sigma of 0.02
 Cu6-H12
 3.078947 with sigma of 0.02
 C40-H16
 1.921845 with sigma of 0.02
 Cu8-H16
 3.121661 with sigma of 0.02
 C14-H4
 1.895716 with sigma of 0.02
 Cu2-H4
 3.135147 with sigma of 0.02
 C28-H8
 1.907963 with sigma of 0.02
 Cu4-H8
 3.07293 with sigma of 0.02
 Cu3-N12A \\sim Cu3-N12B \\sim Cu3-N12 \\sim Cu5-N15
 with sigma of 0.02
 N13A-N12A \\sim N13B-N12B \\sim N13-N12 \\sim N16-N15
 with sigma of 0.02
 N14A-N13A \\sim N14B-N13B \\sim N14-N13 \\sim N17-N16
 with sigma of 0.02
 N12A-N14A \\sim N15-N17
 with sigma of 0.02
3. Rigid body (RIGU) restrains
 N12, N13, N14, Cu3
 with sigma for 1-2 distances of 0.004 and sigma for 1-3 distances of 0.004
 C56, C55
 with sigma for 1-2 distances of 0.004 and sigma for 1-3 distances of 0.004
4. Others
 1*[Sof(N12)+Sof(N13)+Sof(N14)]+1*[Sof(N12B)+Sof(N13B)+Sof(N14B)]+1*[Sof(N12A)+
 Sof(N13A)+Sof(N14A)]=1 with esd of 0.001
 Sof(N12)=Sof(N13)=Sof(N14)=FVAR(1)
 Sof(N12B)=Sof(N13B)=Sof(N14B)=FVAR(2)
 Sof(N12A)=Sof(N13A)=Sof(N14A)=FVAR(3)
 Fixed Uiso: N12A(0.05) N12B(0.05) N13A(0.05) N13B(0.05) N14A(0.05) N14B(0.05)
5.a Secondary CH2 refined with riding coordinates:
 C10(H10A,H10B), C11(H11A,H11B), C12(H12A,H12B), C13(H13A,H13B), C14(H14A,
 H14B), C24(H24A,H24B), C25(H25A,H25B), C26(H26A,H26B), C27(H27A,H27B),
 C28(H28A,H28B), C38(H38A,H38B), C39(H39A,H39B), C40(H40A,H40B), C41(H41A,H41B),
  C42(H42A,H42B), C52(H52A,H52B), C53(H53A,H53B), C54(H54A,H54B), C55(H55A,
 H55B), C56(H56A,H56B)
5.b Aromatic/amide H refined with riding coordinates:
 C3(H3), C5(H5), C17(H17), C19(H19), C31(H31), C33(H33), C45(H45), C47(H47)
5.c Idealised Me refined as rotating group:
 C8(H8A,H8B,H8C), C9(H9A,H9B,H9C), C22(H22A,H22B,H22C), C23(H23A,H23B,H23C),
 C36(H36A,H36B,H36C), C37(H37A,H37B,H37C), C50(H50A,H50B,H50C), C51(H51A,H51B,
 H51C)
;

loop_
_space_group_symop_operation_xyz
'x, y, z'
'-x+1/2, -y, z+1/2'
'-x, y+1/2, -z+1/2'
'x+1/2, -y+1/2, -z'
'-x, -y, -z'
'x-1/2, y, -z-1/2'
'x, -y-1/2, z-1/2'
'-x-1/2, y-1/2, z'

loop_
_atom_site_label
_atom_site_type_symbol
_atom_site_fract_x
_atom_site_fract_y
_atom_site_fract_z
_atom_site_U_iso_or_equiv
_atom_site_adp_type
_atom_site_occupancy
_atom_site_site_symmetry_order
_atom_site_calc_flag
_atom_site_refinement_flags_posn
_atom_site_refinement_flags_occupancy
_atom_site_disorder_assembly
_atom_site_disorder_group
Cu1 Cu 0.39752(4) 0.81597(5) 0.84486(4) 0.0298(3) Uani 1 1 d . . . .
Cu2 Cu 0.42187(4) 0.87140(5) 0.75235(4) 0.0289(3) Uani 1 1 d D . . .
Cu3 Cu 0.35970(5) 0.99769(6) 0.71688(4) 0.0367(3) Uani 1 1 d . . . .
Cu4 Cu 0.33933(4) 1.14569(5) 0.75375(3) 0.0270(2) Uani 1 1 d D . . .
Cu5 Cu 0.39918(4) 1.19805(5) 0.83576(3) 0.0270(2) Uani 1 1 d . . . .
Cu6 Cu 0.41775(4) 1.14438(5) 0.92894(3) 0.0271(2) Uani 1 1 d D . . .
Cu7 Cu 0.35579(4) 1.01618(5) 0.96020(4) 0.0308(3) Uani 1 1 d . . . .
Cu8 Cu 0.33435(4) 0.86944(5) 0.92557(3) 0.0281(3) Uani 1 1 d D . . .
O1 O 0.45018(19) 0.8328(2) 0.80361(17) 0.0305(11) Uani 1 1 d . . . .
O2 O 0.3932(2) 0.9168(3) 0.90627(18) 0.0361(13) Uani 1 1 d . . . .
O3 O 0.4146(2) 0.9356(3) 0.71113(18) 0.0361(13) Uani 1 1 d . . . .
O4 O 0.3787(2) 0.7762(3) 0.72892(19) 0.0378(13) Uani 1 1 d D . . .
H4 H 0.3526(14) 0.7510(17) 0.733(2) 0.057 Uiso 1 1 d DR . . .
O5 O 0.3103(2) 1.0654(3) 0.72941(18) 0.0341(12) Uani 1 1 d . . . .
O6 O 0.3657(2) 0.9047(3) 0.78368(17) 0.0356(12) Uani 1 1 d . . . .
O7 O 0.3463(2) 1.2101(2) 0.79475(17) 0.0301(11) Uani 1 1 d . . . .
O8 O 0.3818(3) 1.1883(4) 0.6966(2) 0.070(2) Uani 1 1 d D . . .
H8 H 0.4087(15) 1.184(4) 0.6809(14) 0.106 Uiso 1 1 d DR . . .
O9 O 0.44970(19) 1.1808(2) 0.87806(17) 0.0307(11) Uani 1 1 d . . . .
O10 O 0.3954(2) 1.0966(3) 0.77526(17) 0.0341(12) Uani 1 1 d . . . .
O11 O 0.4083(2) 1.0804(3) 0.96980(16) 0.0311(11) Uani 1 1 d . . . .
O12 O 0.3780(2) 1.2422(3) 0.94982(19) 0.0386(13) Uani 1 1 d D . . .
H12 H 0.3524(16) 1.2671(16) 0.943(2) 0.058 Uiso 1 1 d DR . . .
O13 O 0.3046(2) 0.9505(2) 0.94738(16) 0.0305(11) Uani 1 1 d . . . .
O14 O 0.3619(2) 1.1129(3) 0.89621(16) 0.0314(11) Uani 1 1 d . . . .
O15 O 0.3430(2) 0.8040(2) 0.88526(17) 0.0315(12) Uani 1 1 d . . . .
O16 O 0.3727(2) 0.8308(3) 0.98735(19) 0.0482(16) Uani 1 1 d D . . .
H16 H 0.3984(16) 0.836(4) 1.0039(12) 0.072 Uiso 1 1 d DR . . .
N1 N 0.4258(2) 0.8883(3) 0.8788(2) 0.0294(13) Uani 1 1 d . . . .
N2 N 0.4803(3) 0.8344(3) 0.7183(2) 0.0341(15) Uani 1 1 d . . . .
N3 N 0.3328(3) 0.9471(3) 0.7645(2) 0.0300(14) Uani 1 1 d . . . .
N4 N 0.2795(3) 1.1992(3) 0.7312(2) 0.0310(14) Uani 1 1 d . . . .
N5 N 0.4272(2) 1.1234(3) 0.8035(2) 0.0283(13) Uani 1 1 d . . . .
N6 N 0.4764(2) 1.1796(3) 0.9641(2) 0.0311(14) Uani 1 1 d . . . .
N7 N 0.3285(2) 1.0693(3) 0.91358(19) 0.0282(13) Uani 1 1 d . . . .
N8 N 0.2728(2) 0.8172(3) 0.9468(2) 0.0314(14) Uani 1 1 d . . . .
N9 N 0.3721(3) 0.7445(3) 0.8092(2) 0.0406(17) Uani 1 1 d . . . .
N10 N 0.3717(3) 0.6911(3) 0.8250(3) 0.0402(17) Uani 1 1 d . . . .
N11 N 0.3707(3) 0.6399(3) 0.8395(3) 0.055(2) Uani 1 1 d . . . .
N12 N 0.3881(7) 1.0561(7) 0.6718(4) 0.059(4) Uani 0.563(11) 1 d . P A 1
N12A N 0.3128(13) 0.9605(17) 0.6690(8) 0.050 Uiso 0.203(8) 1 d . P A 3
N12B N 0.3674(12) 1.0268(18) 0.6578(6) 0.050 Uiso 0.234(9) 1 d . P A 2
N13 N 0.3983(9) 1.0408(9) 0.6371(4) 0.099(7) Uani 0.563(11) 1 d . P A 1
N13A N 0.2884(14) 0.9778(19) 0.6382(8) 0.050 Uiso 0.203(8) 1 d . P A 3
N13B N 0.3291(12) 1.0529(16) 0.6434(10) 0.050 Uiso 0.234(9) 1 d . P A 2
N14 N 0.3850(14) 1.0201(9) 0.6049(6) 0.156(12) Uani 0.563(11) 1 d . P A 1
N14A N 0.2803(15) 0.980(2) 0.6031(8) 0.050 Uiso 0.203(8) 1 d . P A 3
N14B N 0.2965(12) 1.0795(16) 0.6247(10) 0.050 Uiso 0.234(9) 1 d . P A 2
N15 N 0.3793(3) 1.2763(3) 0.8681(2) 0.0427(17) Uani 1 1 d . . . .
N16 N 0.3743(3) 1.3271(3) 0.8516(2) 0.0390(16) Uani 1 1 d . . . .
N17 N 0.3691(3) 1.3767(3) 0.8365(2) 0.0440(18) Uani 1 1 d . . . .
N18 N 0.3769(4) 0.9634(4) 1.0073(3) 0.057(2) Uani 1 1 d . . . .
N19 N 0.3723(4) 0.9898(4) 1.0377(3) 0.058(2) Uani 1 1 d . . . .
N20 N 0.3705(5) 1.0172(6) 1.0702(3) 0.090(4) Uani 1 1 d . . . .
C1 C 0.4988(3) 0.8556(4) 0.8102(3) 0.0314(17) Uani 1 1 d . . . .
C2 C 0.5375(3) 0.8439(4) 0.7807(3) 0.0317(17) Uani 1 1 d . . . .
C3 C 0.5888(3) 0.8657(4) 0.7860(3) 0.0376(19) Uani 1 1 d . . . .
H3 H 0.6140 0.8589 0.7648 0.045 Uiso 1 1 calc R . . .
C4 C 0.6044(3) 0.8979(4) 0.8222(3) 0.042(2) Uani 1 1 d . . . .
C5 C 0.5655(3) 0.9115(4) 0.8508(3) 0.0345(17) Uani 1 1 d . . . .
H5 H 0.5749 0.9347 0.8749 0.041 Uiso 1 1 calc R . . .
C6 C 0.5118(3) 0.8924(4) 0.8456(2) 0.0293(16) Uani 1 1 d . . . .
C7 C 0.4721(3) 0.9157(3) 0.8753(2) 0.0281(15) Uani 1 1 d . . . .
C8 C 0.4825(3) 0.9747(4) 0.9011(3) 0.0354(18) Uani 1 1 d . . . .
H8A H 0.4568 1.0083 0.8942 0.053 Uiso 1 1 calc GR . . .
H8B H 0.5183 0.9906 0.8955 0.053 Uiso 1 1 calc GR . . .
H8C H 0.4794 0.9636 0.9302 0.053 Uiso 1 1 calc GR . . .
C9 C 0.6618(4) 0.9174(6) 0.8284(4) 0.062(3) Uani 1 1 d . . . .
H9A H 0.6846 0.8795 0.8252 0.093 Uiso 1 1 calc GR . . .
H9B H 0.6663 0.9353 0.8560 0.093 Uiso 1 1 calc GR . . .
H9C H 0.6716 0.9500 0.8079 0.093 Uiso 1 1 calc GR . . .
C10 C 0.5243(3) 0.8053(4) 0.7427(3) 0.0356(18) Uani 1 1 d . . . .
H10A H 0.5562 0.8022 0.7251 0.043 Uiso 1 1 calc R . . .
H10B H 0.5143 0.7610 0.7509 0.043 Uiso 1 1 calc R . . .
C11 C 0.4996(3) 0.8928(4) 0.6955(3) 0.0378(19) Uani 1 1 d . . . .
H11A H 0.5223 0.8792 0.6723 0.045 Uiso 1 1 calc R . . .
H11B H 0.5211 0.9200 0.7141 0.045 Uiso 1 1 calc R . . .
C12 C 0.4530(3) 0.9316(4) 0.6793(3) 0.042(2) Uani 1 1 d . . . .
H12A H 0.4648 0.9754 0.6712 0.051 Uiso 1 1 calc R . . .
H12B H 0.4377 0.9102 0.6548 0.051 Uiso 1 1 calc R . . .
C13 C 0.4578(3) 0.7849(4) 0.6896(3) 0.043(2) Uani 1 1 d . . . .
H13A H 0.4389 0.8071 0.6670 0.051 Uiso 1 1 calc R . . .
H13B H 0.4871 0.7599 0.6772 0.051 Uiso 1 1 calc R . . .
C14 C 0.4205(3) 0.7394(4) 0.7106(3) 0.041(2) Uani 1 1 d D . . .
H14A H 0.4057 0.7086 0.6904 0.049 Uiso 1 1 calc R . . .
H14B H 0.4395 0.7146 0.7319 0.049 Uiso 1 1 calc R . . .
C15 C 0.2615(3) 1.0548(4) 0.7439(3) 0.0312(17) Uani 1 1 d . . . .
C16 C 0.2222(3) 1.1011(4) 0.7345(3) 0.0325(17) Uani 1 1 d . . . .
C17 C 0.1701(3) 1.0910(4) 0.7477(2) 0.0317(16) Uani 1 1 d . . . .
H17 H 0.1444 1.1236 0.7430 0.038 Uiso 1 1 calc R . . .
C18 C 0.1550(3) 1.0344(4) 0.7673(3) 0.0349(18) Uani 1 1 d . . . .
C19 C 0.1943(3) 0.9910(4) 0.7777(3) 0.0338(17) Uani 1 1 d . . . .
H19 H 0.1848 0.9534 0.7926 0.041 Uiso 1 1 calc R . . .
C20 C 0.2474(3) 1.0004(4) 0.7672(3) 0.0310(16) Uani 1 1 d . . . .
C21 C 0.2877(3) 0.9540(4) 0.7834(3) 0.0329(17) Uani 1 1 d . . . .
C22 C 0.2773(3) 0.9170(4) 0.8223(3) 0.040(2) Uani 1 1 d . . . .
H22A H 0.2799 0.8706 0.8168 0.060 Uiso 1 1 calc GR . . .
H22B H 0.2417 0.9270 0.8324 0.060 Uiso 1 1 calc GR . . .
H22C H 0.3034 0.9291 0.8432 0.060 Uiso 1 1 calc GR . . .
C23 C 0.0991(3) 1.0221(4) 0.7777(3) 0.046(2) Uani 1 1 d . . . .
H23A H 0.0821 0.9986 0.7551 0.068 Uiso 1 1 calc GR . . .
H23B H 0.0808 1.0632 0.7820 0.068 Uiso 1 1 calc GR . . .
H23C H 0.0971 0.9963 0.8029 0.068 Uiso 1 1 calc GR . . .
C24 C 0.2380(3) 1.1599(4) 0.7109(3) 0.0351(18) Uani 1 1 d . . . .
H24A H 0.2510 1.1465 0.6835 0.042 Uiso 1 1 calc R . . .
H24B H 0.2064 1.1872 0.7066 0.042 Uiso 1 1 calc R . . .
C25 C 0.2593(3) 1.2311(4) 0.7691(3) 0.0338(17) Uani 1 1 d . . . .
H25A H 0.2391 1.1995 0.7857 0.041 Uiso 1 1 calc R . . .
H25B H 0.2351 1.2667 0.7615 0.041 Uiso 1 1 calc R . . .
C26 C 0.3051(3) 1.2578(4) 0.7946(3) 0.0319(17) Uani 1 1 d . . . .
H26A H 0.3183 1.2985 0.7824 0.038 Uiso 1 1 calc R . . .
H26B H 0.2933 1.2667 0.8231 0.038 Uiso 1 1 calc R . . .
C27 C 0.3011(4) 1.2474(4) 0.7015(3) 0.042(2) Uani 1 1 d . . . .
H27A H 0.3185 1.2827 0.7169 0.051 Uiso 1 1 calc R . . .
H27B H 0.2716 1.2664 0.6856 0.051 Uiso 1 1 calc R . . .
C28 C 0.3400(4) 1.2178(6) 0.6726(3) 0.060(3) Uani 1 1 d D . . .
H28A H 0.3223 1.1848 0.6555 0.072 Uiso 1 1 calc R . . .
H28B H 0.3548 1.2512 0.6543 0.072 Uiso 1 1 calc R . . .
C29 C 0.2556(3) 0.9624(4) 0.9332(2) 0.0292(16) Uani 1 1 d . . . .
C30 C 0.2158(3) 0.9176(4) 0.9424(2) 0.0312(16) Uani 1 1 d . . . .
C31 C 0.1641(3) 0.9278(4) 0.9306(2) 0.0336(17) Uani 1 1 d . . . .
H31 H 0.1381 0.8959 0.9359 0.040 Uiso 1 1 calc R . . .
C32 C 0.1500(3) 0.9854(4) 0.9108(3) 0.0382(19) Uani 1 1 d . . . .
C33 C 0.1891(3) 1.0281(4) 0.9000(2) 0.0330(17) Uani 1 1 d . . . .
H33 H 0.1798 1.0661 0.8855 0.040 Uiso 1 1 calc R . . .
C34 C 0.2433(3) 1.0170(3) 0.9101(2) 0.0274(15) Uani 1 1 d . . . .
C35 C 0.2834(3) 1.0622(4) 0.8955(2) 0.0288(16) Uani 1 1 d . . . .
C36 C 0.2741(3) 1.1003(4) 0.8562(3) 0.0343(17) Uani 1 1 d . . . .
H36A H 0.2755 1.1465 0.8622 0.052 Uiso 1 1 calc GR . . .
H36B H 0.2392 1.0894 0.8449 0.052 Uiso 1 1 calc GR . . .
H36C H 0.3014 1.0894 0.8360 0.052 Uiso 1 1 calc GR . . .
C37 C 0.0930(3) 0.9987(4) 0.9000(3) 0.046(2) Uani 1 1 d . . . .
H37A H 0.0801 0.9653 0.8813 0.069 Uiso 1 1 calc GR . . .
H37B H 0.0904 1.0410 0.8867 0.069 Uiso 1 1 calc GR . . .
H37C H 0.0716 0.9987 0.9251 0.069 Uiso 1 1 calc GR . . .
C38 C 0.2302(3) 0.8576(4) 0.9663(3) 0.0356(18) Uani 1 1 d . . . .
H38A H 0.2421 0.8706 0.9941 0.043 Uiso 1 1 calc R . . .
H38B H 0.1981 0.8308 0.9697 0.043 Uiso 1 1 calc R . . .
C39 C 0.2929(3) 0.7696(4) 0.9773(3) 0.0391(19) Uani 1 1 d . . . .
H39A H 0.3127 0.7354 0.9627 0.047 Uiso 1 1 calc R . . .
H39B H 0.2625 0.7491 0.9914 0.047 Uiso 1 1 calc R . . .
C40 C 0.3289(4) 0.8003(5) 1.0094(3) 0.049(2) Uani 1 1 d D . . .
H40A H 0.3091 0.8329 1.0255 0.059 Uiso 1 1 calc R . . .
H40B H 0.3424 0.7671 1.0285 0.059 Uiso 1 1 calc R . . .
C41 C 0.2534(3) 0.7856(4) 0.9085(2) 0.0288(15) Uani 1 1 d . . . .
H41A H 0.2342 0.8174 0.8914 0.035 Uiso 1 1 calc R . . .
H41B H 0.2288 0.7502 0.9155 0.035 Uiso 1 1 calc R . . .
C42 C 0.3008(3) 0.7589(4) 0.8848(3) 0.0336(17) Uani 1 1 d . . . .
H42A H 0.3125 0.7179 0.8974 0.040 Uiso 1 1 calc R . . .
H42B H 0.2903 0.7499 0.8561 0.040 Uiso 1 1 calc R . . .
C43 C 0.4982(3) 1.1540(4) 0.8730(2) 0.0290(16) Uani 1 1 d . . . .
C44 C 0.5363(3) 1.1676(4) 0.9039(3) 0.0315(17) Uani 1 1 d . . . .
C45 C 0.5872(3) 1.1441(4) 0.8997(3) 0.0362(18) Uani 1 1 d . . . .
H45 H 0.6127 1.1530 0.9204 0.043 Uiso 1 1 calc R . . .
C46 C 0.6017(3) 1.1076(5) 0.8656(3) 0.040(2) Uani 1 1 d . . . .
C47 C 0.5631(3) 1.0916(4) 0.8373(2) 0.0337(17) Uani 1 1 d . . . .
H47 H 0.5721 1.0640 0.8151 0.040 Uiso 1 1 calc R . . .
C48 C 0.5108(3) 1.1148(4) 0.8403(2) 0.0273(15) Uani 1 1 d . . . .
C49 C 0.4707(3) 1.0917(3) 0.8102(2) 0.0293(16) Uani 1 1 d . . . .
C50 C 0.4779(3) 1.0292(4) 0.7876(3) 0.0366(18) Uani 1 1 d . . . .
H50A H 0.4465 1.0021 0.7915 0.055 Uiso 1 1 calc GR . . .
H50B H 0.5091 1.0067 0.7983 0.055 Uiso 1 1 calc GR . . .
H50C H 0.4827 1.0379 0.7582 0.055 Uiso 1 1 calc GR . . .
C51 C 0.6587(4) 1.0870(6) 0.8619(3) 0.060(3) Uani 1 1 d . . . .
H51A H 0.6817 1.1249 0.8645 0.090 Uiso 1 1 calc GR . . .
H51B H 0.6644 1.0667 0.8351 0.090 Uiso 1 1 calc GR . . .
H51C H 0.6671 1.0561 0.8838 0.090 Uiso 1 1 calc GR . . .
C52 C 0.5204(3) 1.2081(4) 0.9399(3) 0.0360(18) Uani 1 1 d . . . .
H52A H 0.5514 1.2140 0.9580 0.043 Uiso 1 1 calc R . . .
H52B H 0.5095 1.2511 0.9299 0.043 Uiso 1 1 calc R . . .
C53 C 0.4952(3) 1.1206(4) 0.9862(3) 0.0390(19) Uani 1 1 d . . . .
H53A H 0.5175 1.1332 1.0099 0.047 Uiso 1 1 calc R . . .
H53B H 0.5169 1.0938 0.9675 0.047 Uiso 1 1 calc R . . .
C54 C 0.4474(3) 1.0819(4) 1.0012(3) 0.0343(17) Uani 1 1 d . . . .
H54A H 0.4584 1.0374 1.0081 0.041 Uiso 1 1 calc R . . .
H54B H 0.4327 1.1021 1.0263 0.041 Uiso 1 1 calc R . . .
C55 C 0.4538(3) 1.2278(4) 0.9930(3) 0.0403(19) Uani 1 1 d . . . .
H55A H 0.4831 1.2505 1.0071 0.048 Uiso 1 1 calc R . . .
H55B H 0.4328 1.2050 1.0142 0.048 Uiso 1 1 calc R . . .
C56 C 0.4166(3) 1.2804(5) 0.9707(3) 0.043(2) Uani 1 1 d D . . .
H56A H 0.3997 1.3093 0.9911 0.052 Uiso 1 1 calc R . . .
H56B H 0.4372 1.3068 0.9510 0.052 Uiso 1 1 calc R . . .

loop_
_atom_site_aniso_label
_atom_site_aniso_U_11
_atom_site_aniso_U_22
_atom_site_aniso_U_33
_atom_site_aniso_U_23
_atom_site_aniso_U_13
_atom_site_aniso_U_12
Cu1 0.0286(6) 0.0189(5) 0.0418(6) -0.0019(5) 0.0007(5) -0.0060(4)
Cu2 0.0268(5) 0.0201(5) 0.0397(6) -0.0063(5) 0.0001(5) 0.0024(4)
Cu3 0.0392(7) 0.0296(6) 0.0414(7) -0.0008(5) 0.0000(5) 0.0087(5)
Cu4 0.0247(5) 0.0213(5) 0.0350(6) 0.0018(4) -0.0029(4) 0.0021(4)
Cu5 0.0238(5) 0.0206(5) 0.0367(6) 0.0016(4) -0.0032(4) 0.0039(4)
Cu6 0.0250(5) 0.0224(5) 0.0339(6) -0.0009(4) -0.0055(4) -0.0018(4)
Cu7 0.0316(6) 0.0220(5) 0.0389(6) 0.0004(5) -0.0101(5) -0.0018(4)
Cu8 0.0263(5) 0.0216(5) 0.0365(6) -0.0013(4) -0.0019(4) -0.0046(4)
O1 0.021(2) 0.024(3) 0.046(3) -0.004(2) -0.002(2) -0.001(2)
O2 0.034(3) 0.026(3) 0.049(3) -0.004(2) 0.006(3) -0.008(2)
O3 0.035(3) 0.030(3) 0.043(3) -0.001(2) 0.007(2) 0.008(2)
O4 0.032(3) 0.022(3) 0.060(4) -0.012(3) 0.002(3) -0.006(2)
O5 0.024(3) 0.032(3) 0.047(3) -0.001(2) -0.001(2) 0.001(2)
O6 0.034(3) 0.034(3) 0.039(3) 0.001(2) -0.001(2) 0.009(2)
O7 0.027(3) 0.022(3) 0.042(3) 0.001(2) -0.003(2) 0.008(2)
O8 0.056(4) 0.083(6) 0.072(5) 0.032(4) 0.025(4) 0.017(4)
O9 0.022(2) 0.029(3) 0.041(3) -0.002(2) -0.002(2) 0.005(2)
O10 0.032(3) 0.029(3) 0.042(3) -0.001(2) -0.011(2) 0.005(2)
O11 0.031(3) 0.030(3) 0.032(3) 0.003(2) -0.009(2) -0.004(2)
O12 0.027(3) 0.031(3) 0.057(4) -0.012(3) -0.006(3) 0.006(2)
O13 0.029(3) 0.024(3) 0.038(3) -0.001(2) -0.003(2) -0.003(2)
O14 0.026(3) 0.033(3) 0.035(3) 0.005(2) -0.006(2) -0.005(2)
O15 0.028(3) 0.023(3) 0.043(3) -0.004(2) 0.003(2) -0.014(2)
O16 0.033(3) 0.064(4) 0.047(4) 0.017(3) -0.012(3) -0.011(3)
N1 0.030(3) 0.023(3) 0.035(3) 0.000(3) -0.001(3) -0.002(3)
N2 0.033(3) 0.021(3) 0.049(4) -0.013(3) 0.000(3) -0.001(3)
N3 0.034(3) 0.017(3) 0.039(4) -0.002(3) -0.005(3) 0.010(3)
N4 0.031(3) 0.024(3) 0.038(4) 0.005(3) -0.005(3) -0.001(3)
N5 0.024(3) 0.025(3) 0.035(3) 0.000(3) -0.006(3) 0.003(2)
N6 0.025(3) 0.030(3) 0.039(4) -0.006(3) -0.005(3) 0.000(3)
N7 0.025(3) 0.026(3) 0.033(3) 0.001(3) 0.001(3) -0.002(3)
N8 0.027(3) 0.027(3) 0.040(4) -0.001(3) -0.004(3) -0.003(3)
N9 0.044(4) 0.030(4) 0.048(4) -0.008(3) 0.004(3) -0.005(3)
N10 0.034(4) 0.020(3) 0.067(5) -0.008(3) 0.007(3) -0.003(3)
N11 0.063(5) 0.019(4) 0.084(6) -0.013(4) 0.013(5) -0.006(3)
N12 0.078(10) 0.052(8) 0.045(6) 0.022(5) 0.029(6) 0.040(7)
N13 0.169(18) 0.082(11) 0.047(6) 0.017(6) 0.042(8) 0.069(11)
N14 0.37(3) 0.057(11) 0.045(7) 0.013(7) -0.001(12) 0.073(16)
N15 0.046(4) 0.033(4) 0.049(4) -0.007(3) -0.005(3) 0.006(3)
N16 0.033(4) 0.034(4) 0.050(4) -0.003(3) -0.006(3) 0.004(3)
N17 0.046(4) 0.023(4) 0.062(5) 0.000(3) -0.002(4) -0.001(3)
N18 0.083(6) 0.034(4) 0.055(5) 0.017(4) -0.028(5) -0.018(4)
N19 0.088(7) 0.033(4) 0.054(5) 0.005(4) 0.019(5) -0.004(4)
N20 0.124(10) 0.088(8) 0.058(6) -0.004(6) 0.017(6) -0.023(8)
C1 0.022(3) 0.023(4) 0.049(5) 0.003(3) -0.005(3) -0.003(3)
C2 0.024(4) 0.024(4) 0.047(5) -0.002(3) -0.005(3) 0.002(3)
C3 0.026(4) 0.036(4) 0.051(5) -0.009(4) -0.001(4) 0.005(3)
C4 0.029(4) 0.038(5) 0.060(6) 0.002(4) 0.000(4) -0.001(4)
C5 0.030(4) 0.036(4) 0.038(4) -0.001(3) -0.005(3) -0.004(3)
C6 0.028(4) 0.023(4) 0.036(4) 0.003(3) -0.002(3) 0.001(3)
C7 0.026(4) 0.021(3) 0.037(4) 0.001(3) -0.006(3) -0.003(3)
C8 0.039(4) 0.023(4) 0.044(5) -0.004(3) 0.004(4) -0.011(3)
C9 0.032(5) 0.085(8) 0.070(7) -0.013(6) -0.004(5) -0.019(5)
C10 0.026(4) 0.024(4) 0.056(5) -0.008(4) 0.005(4) 0.000(3)
C11 0.045(5) 0.023(4) 0.046(5) -0.006(3) 0.008(4) -0.008(3)
C12 0.042(5) 0.036(5) 0.048(5) 0.003(4) 0.010(4) 0.003(4)
C13 0.039(5) 0.038(5) 0.051(5) -0.018(4) 0.005(4) -0.005(4)
C14 0.038(4) 0.021(4) 0.064(6) -0.010(4) 0.001(4) -0.009(3)
C15 0.024(4) 0.023(4) 0.046(5) -0.007(3) -0.008(3) 0.008(3)
C16 0.031(4) 0.024(4) 0.042(4) 0.000(3) -0.015(3) 0.003(3)
C17 0.032(4) 0.022(4) 0.042(4) -0.001(3) -0.010(3) 0.000(3)
C18 0.026(4) 0.026(4) 0.053(5) -0.006(4) -0.005(3) 0.003(3)
C19 0.035(4) 0.023(4) 0.044(5) -0.002(3) -0.007(3) -0.003(3)
C20 0.027(4) 0.024(4) 0.042(4) -0.008(3) -0.003(3) -0.002(3)
C21 0.023(4) 0.028(4) 0.048(5) -0.001(3) 0.001(3) -0.005(3)
C22 0.031(4) 0.037(5) 0.052(5) 0.008(4) 0.005(4) 0.008(4)
C23 0.031(4) 0.039(5) 0.067(6) 0.003(4) -0.006(4) -0.001(4)
C24 0.030(4) 0.025(4) 0.050(5) 0.003(4) -0.008(3) 0.003(3)
C25 0.026(4) 0.025(4) 0.051(5) 0.002(3) 0.000(3) 0.008(3)
C26 0.024(4) 0.023(4) 0.049(5) 0.004(3) -0.002(3) 0.008(3)
C27 0.051(5) 0.031(4) 0.045(5) 0.008(4) -0.011(4) -0.007(4)
C28 0.065(7) 0.074(7) 0.041(5) 0.031(5) 0.001(5) 0.001(6)
C29 0.022(3) 0.026(4) 0.039(4) -0.006(3) 0.003(3) -0.007(3)
C30 0.026(4) 0.030(4) 0.038(4) -0.009(3) 0.003(3) -0.004(3)
C31 0.030(4) 0.035(4) 0.037(4) -0.001(3) 0.006(3) -0.010(3)
C32 0.026(4) 0.038(5) 0.050(5) -0.012(4) -0.006(4) 0.003(3)
C33 0.034(4) 0.032(4) 0.033(4) -0.003(3) -0.001(3) 0.001(3)
C34 0.030(4) 0.015(3) 0.038(4) -0.007(3) 0.004(3) -0.002(3)
C35 0.023(3) 0.033(4) 0.031(4) -0.005(3) 0.000(3) 0.000(3)
C36 0.028(4) 0.033(4) 0.042(4) 0.007(3) -0.009(3) -0.001(3)
C37 0.035(5) 0.035(5) 0.067(6) -0.004(4) -0.010(4) -0.006(4)
C38 0.035(4) 0.032(4) 0.041(4) 0.004(3) 0.000(3) -0.010(3)
C39 0.035(4) 0.037(4) 0.046(5) 0.013(4) -0.003(4) -0.003(4)
C40 0.049(5) 0.055(6) 0.044(5) 0.015(4) -0.005(4) -0.011(5)
C41 0.029(4) 0.022(4) 0.036(4) 0.000(3) 0.000(3) 0.000(3)
C42 0.030(4) 0.029(4) 0.041(4) 0.003(3) -0.002(3) -0.008(3)
C43 0.020(3) 0.027(4) 0.040(4) 0.006(3) -0.002(3) 0.002(3)
C44 0.025(4) 0.026(4) 0.043(4) 0.004(3) -0.003(3) -0.004(3)
C45 0.029(4) 0.035(4) 0.045(5) 0.005(4) -0.010(3) -0.002(3)
C46 0.024(4) 0.051(5) 0.044(5) 0.013(4) -0.003(3) 0.003(4)
C47 0.029(4) 0.036(4) 0.036(4) 0.002(3) 0.004(3) 0.008(3)
C48 0.021(3) 0.025(4) 0.037(4) 0.007(3) 0.001(3) 0.002(3)
C49 0.027(4) 0.022(4) 0.040(4) 0.008(3) 0.006(3) 0.004(3)
C50 0.037(4) 0.027(4) 0.045(5) 0.004(4) -0.001(4) 0.014(3)
C51 0.033(5) 0.096(9) 0.051(6) 0.011(6) 0.003(4) 0.022(5)
C52 0.029(4) 0.034(4) 0.045(5) -0.005(4) -0.008(3) -0.003(3)
C53 0.039(5) 0.036(4) 0.042(5) 0.000(4) -0.006(4) 0.001(4)
C54 0.036(4) 0.027(4) 0.040(4) 0.001(3) -0.010(3) -0.002(3)
C55 0.042(5) 0.038(4) 0.041(5) -0.013(4) -0.007(4) -0.003(4)
C56 0.044(4) 0.053(5) 0.033(4) -0.003(4) -0.013(3) -0.032(4)

loop_
_atom_type_symbol
_atom_type_description
_atom_type_scat_dispersion_real
_atom_type_scat_dispersion_imag
_atom_type_scat_source
C C 0.0181 0.0091 'International Tables Vol C Tables 4.2.6.8 and 6.1.1.4'
H H 0.0000 0.0000 'International Tables Vol C Tables 4.2.6.8 and 6.1.1.4'
Cu Cu -1.9646 0.5888 'International Tables Vol C Tables 4.2.6.8 and 6.1.1.4'
N N 0.0311 0.0180 'International Tables Vol C Tables 4.2.6.8 and 6.1.1.4'
O O 0.0492 0.0322 'International Tables Vol C Tables 4.2.6.8 and 6.1.1.4'

loop_
_exptl_crystal_face_index_h
_exptl_crystal_face_index_k
_exptl_crystal_face_index_l
_exptl_crystal_face_perp_dist
_exptl_oxdiff_crystal_face_indexfrac_h
_exptl_oxdiff_crystal_face_indexfrac_k
_exptl_oxdiff_crystal_face_indexfrac_l
_exptl_oxdiff_crystal_face_x
_exptl_oxdiff_crystal_face_y
_exptl_oxdiff_crystal_face_z
-16 0 -2 0.0758 -16.0001 0.0000 -2.0005 0.2303 0.8690 -0.3873
16 0 2 0.0536 16.0001 -0.0000 2.0005 -0.2303 -0.8690 0.3873
8 12 -1 0.1714 8.0005 12.0000 -1.0004 -0.0137 -0.0856 1.0125
2 0 21 0.0148 2.0001 0.0000 20.9992 -1.0021 0.0206 0.0010
-2 0 -21 0.0148 -2.0001 -0.0000 -20.9992 1.0021 -0.0206 -0.0010
4 -13 1 0.2112 3.9996 -13.0000 1.0009 -0.0893 -0.6056 -0.7864
11 -6 12 0.0825 10.9999 -6.0000 12.0003 -0.6605 -0.7119 -0.1651

loop_
_geom_angle_atom_site_label_1
_geom_angle_atom_site_label_2
_geom_angle_atom_site_label_3
_geom_angle
O1 Cu1 N1 90.1(2)
O1 Cu1 N9 87.2(3)
O15 Cu1 O1 176.6(2)
O15 Cu1 N1 88.6(2)
O15 Cu1 N9 94.1(3)
N9 Cu1 N1 177.3(3)
O1 Cu2 O4 95.8(2)
O1 Cu2 N2 92.5(3)
O3 Cu2 O1 155.7(2)
O3 Cu2 O4 108.1(2)
O3 Cu2 N2 87.1(3)
O6 Cu2 O1 88.0(2)
O6 Cu2 O3 93.0(2)
O6 Cu2 O4 97.6(2)
O6 Cu2 N2 178.5(3)
N2 Cu2 O4 81.0(2)
O3 Cu3 O5 171.4(3)
O3 Cu3 N3 88.2(2)
O3 Cu3 N12 94.2(4)
O3 Cu3 N12A 95.2(11)
O3 Cu3 N12B 92.2(9)
O5 Cu3 N3 89.9(2)
O5 Cu3 N12 87.0(4)
O5 Cu3 N12A 93.3(11)
O5 Cu3 N12B 92.6(9)
N3 Cu3 N12 174.9(5)
N3 Cu3 N12A 100.9(10)
N3 Cu3 N12B 158.3(12)
O5 Cu4 O8 99.8(3)
O5 Cu4 N4 92.2(2)
O7 Cu4 O5 155.0(2)
O7 Cu4 O8 104.6(3)
O7 Cu4 N4 86.5(2)
O10 Cu4 O5 88.5(2)
O10 Cu4 O7 92.8(2)
O10 Cu4 O8 98.9(3)
O10 Cu4 N4 179.3(3)
N4 Cu4 O8 81.1(3)
O7 Cu5 O9 176.1(2)
O7 Cu5 N5 89.0(2)
O7 Cu5 N15 94.9(3)
O9 Cu5 N5 89.8(2)
O9 Cu5 N15 86.6(3)
N15 Cu5 N5 173.8(3)
O9 Cu6 O12 94.9(2)
O9 Cu6 N6 92.1(2)
O11 Cu6 O9 154.3(2)
O11 Cu6 O12 110.2(2)
O11 Cu6 N6 87.0(2)
O14 Cu6 O9 88.1(2)
O14 Cu6 O11 93.4(2)
O14 Cu6 O12 98.1(2)
O14 Cu6 N6 178.8(3)
N6 Cu6 O12 80.7(2)
O11 Cu7 O13 176.7(2)
O11 Cu7 N7 88.8(2)
O11 Cu7 N18 94.2(3)
O13 Cu7 N7 89.6(2)
O13 Cu7 N18 87.6(3)
N18 Cu7 N7 175.6(4)
O2 Cu8 O13 88.7(2)
O2 Cu8 O15 92.9(2)
O2 Cu8 O16 97.8(2)
O2 Cu8 N8 178.5(3)
O13 Cu8 O16 98.0(2)
O13 Cu8 N8 92.3(2)
O15 Cu8 O13 154.2(2)
O15 Cu8 O16 107.3(3)
O15 Cu8 N8 86.7(2)
N8 Cu8 O16 81.0(2)
Cu1 O1 Cu2 114.2(2)
C1 O1 Cu1 126.2(5)
C1 O1 Cu2 109.0(5)
N1 O2 Cu8 118.3(4)
Cu2 O3 Cu3 118.4(3)
C12 O3 Cu2 114.1(5)
C12 O3 Cu3 127.5(5)
Cu2 O4 H4 144(3)
C14 O4 Cu2 103.7(4)
C14 O4 H4 108.3(19)
Cu3 O5 Cu4 117.2(3)
C15 O5 Cu3 123.6(5)
C15 O5 Cu4 109.7(5)
N3 O6 Cu2 116.8(5)
Cu4 O7 Cu5 117.8(2)
C26 O7 Cu4 114.5(5)
C26 O7 Cu5 126.9(5)
Cu4 O8 H8 144(3)
C28 O8 Cu4 104.7(5)
C28 O8 H8 108(2)
Cu5 O9 Cu6 113.5(2)
C43 O9 Cu5 126.5(5)
C43 O9 Cu6 108.1(4)
N5 O10 Cu4 118.8(4)
Cu6 O11 Cu7 117.5(3)
C54 O11 Cu6 113.6(4)
C54 O11 Cu7 128.1(5)
Cu6 O12 H12 140(2)
C56 O12 Cu6 108.8(5)
C56 O12 H12 107.8(19)
Cu7 O13 Cu8 115.1(3)
C29 O13 Cu7 124.3(5)
C29 O13 Cu8 112.6(4)
N7 O14 Cu6 117.4(4)
Cu8 O15 Cu1 117.6(2)
C42 O15 Cu1 128.2(5)
C42 O15 Cu8 113.0(5)
Cu8 O16 H16 143(3)
C40 O16 Cu8 104.6(5)
C40 O16 H16 109(2)
O2 N1 Cu1 118.4(4)
C7 N1 Cu1 126.8(5)
C7 N1 O2 114.5(6)
C10 N2 Cu2 114.3(5)
C10 N2 C11 110.2(6)
C10 N2 C13 109.7(6)
C11 N2 Cu2 101.8(5)
C13 N2 Cu2 109.1(5)
C13 N2 C11 111.5(7)
O6 N3 Cu3 119.2(5)
C21 N3 Cu3 127.5(5)
C21 N3 O6 112.9(7)
C24 N4 Cu4 113.0(5)
C24 N4 C25 111.6(6)
C24 N4 C27 109.8(6)
C25 N4 Cu4 101.6(4)
C25 N4 C27 111.3(6)
C27 N4 Cu4 109.3(5)
O10 N5 Cu5 118.0(4)
C49 N5 Cu5 127.1(5)
C49 N5 O10 114.3(6)
C52 N6 Cu6 113.2(5)
C52 N6 C53 110.0(6)
C52 N6 C55 110.8(6)
C53 N6 Cu6 102.2(5)
C55 N6 Cu6 108.7(5)
C55 N6 C53 111.6(7)
O14 N7 Cu7 117.9(4)
C35 N7 Cu7 126.0(5)
C35 N7 O14 115.8(6)
C38 N8 Cu8 113.4(5)
C39 N8 Cu8 108.7(5)
C39 N8 C38 109.4(6)
C39 N8 C41 112.3(6)
C41 N8 Cu8 101.7(5)
C41 N8 C38 111.2(6)
N10 N9 Cu1 115.7(6)
N11 N10 N9 178.8(11)
N13 N12 Cu3 126.6(15)
N13A N12A Cu3 141(3)
N13B N12B Cu3 115(2)
N14 N13 N12 150(3)
N14A N13A N12A 154(4)
N14B N13B N12B 171(4)
N16 N15 Cu5 120.6(6)
N17 N16 N15 178.6(10)
N19 N18 Cu7 112.6(8)
N18 N19 N20 176.3(14)
O1 C1 C2 118.4(7)
O1 C1 C6 122.3(7)
C2 C1 C6 119.4(7)
C1 C2 C10 120.2(7)
C3 C2 C1 121.1(8)
C3 C2 C10 118.8(7)
C2 C3 H3 119.3
C2 C3 C4 121.3(8)
C4 C3 H3 119.3
C3 C4 C9 120.2(8)
C5 C4 C3 117.4(8)
C5 C4 C9 122.4(9)
C4 C5 H5 118.6
C4 C5 C6 122.8(8)
C6 C5 H5 118.6
C1 C6 C5 117.8(7)
C1 C6 C7 123.3(7)
C5 C6 C7 118.7(7)
N1 C7 C6 121.7(7)
N1 C7 C8 117.5(7)
C6 C7 C8 120.7(6)
C7 C8 H8A 109.5
C7 C8 H8B 109.5
C7 C8 H8C 109.5
H8A C8 H8B 109.5
H8A C8 H8C 109.5
H8B C8 H8C 109.5
C4 C9 H9A 109.5
C4 C9 H9B 109.5
C4 C9 H9C 109.5
H9A C9 H9B 109.5
H9A C9 H9C 109.5
H9B C9 H9C 109.5
N2 C10 C2 112.7(6)
N2 C10 H10A 109.1
N2 C10 H10B 109.1
C2 C10 H10A 109.1
C2 C10 H10B 109.1
H10A C10 H10B 107.8
N2 C11 H11A 109.6
N2 C11 H11B 109.6
N2 C11 C12 110.3(7)
H11A C11 H11B 108.1
C12 C11 H11A 109.6
C12 C11 H11B 109.6
O3 C12 C11 107.8(7)
O3 C12 H12A 110.1
O3 C12 H12B 110.1
C11 C12 H12A 110.1
C11 C12 H12B 110.1
H12A C12 H12B 108.5
N2 C13 H13A 109.1
N2 C13 H13B 109.1
H13A C13 H13B 107.8
C14 C13 N2 112.7(7)
C14 C13 H13A 109.1
C14 C13 H13B 109.1
O4 C14 C13 108.6(7)
O4 C14 H14A 110.0
O4 C14 H14B 110.0
C13 C14 H14A 110.0
C13 C14 H14B 110.0
H14A C14 H14B 108.3
O5 C15 C16 117.3(7)
O5 C15 C20 123.8(7)
C20 C15 C16 118.9(7)
C15 C16 C24 118.5(7)
C17 C16 C15 119.5(7)
C17 C16 C24 122.1(7)
C16 C17 H17 119.1
C18 C17 C16 121.7(7)
C18 C17 H17 119.1
C17 C18 C23 121.0(7)
C19 C18 C17 117.7(7)
C19 C18 C23 121.3(8)
C18 C19 H19 118.7
C18 C19 C20 122.6(8)
C20 C19 H19 118.7
C15 C20 C21 122.2(7)
C19 C20 C15 119.2(7)
C19 C20 C21 118.5(7)
N3 C21 C20 119.9(7)
N3 C21 C22 119.6(7)
C20 C21 C22 120.4(7)
C21 C22 H22A 109.5
C21 C22 H22B 109.5
C21 C22 H22C 109.5
H22A C22 H22B 109.5
H22A C22 H22C 109.5
H22B C22 H22C 109.5
C18 C23 H23A 109.5
C18 C23 H23B 109.5
C18 C23 H23C 109.5
H23A C23 H23B 109.5
H23A C23 H23C 109.5
H23B C23 H23C 109.5
N4 C24 C16 114.1(6)
N4 C24 H24A 108.7
N4 C24 H24B 108.7
C16 C24 H24A 108.7
C16 C24 H24B 108.7
H24A C24 H24B 107.6
N4 C25 H25A 109.6
N4 C25 H25B 109.6
N4 C25 C26 110.4(6)
H25A C25 H25B 108.1
C26 C25 H25A 109.6
C26 C25 H25B 109.6
O7 C26 C25 107.6(6)
O7 C26 H26A 110.2
O7 C26 H26B 110.2
C25 C26 H26A 110.2
C25 C26 H26B 110.2
H26A C26 H26B 108.5
N4 C27 H27A 109.2
N4 C27 H27B 109.2
N4 C27 C28 111.8(7)
H27A C27 H27B 107.9
C28 C27 H27A 109.2
C28 C27 H27B 109.2
O8 C28 C27 108.4(8)
O8 C28 H28A 110.0
O8 C28 H28B 110.0
C27 C28 H28A 110.0
C27 C28 H28B 110.0
H28A C28 H28B 108.4
O13 C29 C30 117.8(7)
O13 C29 C34 122.7(6)
C34 C29 C30 119.5(7)
C29 C30 C38 118.8(7)
C31 C30 C29 121.2(8)
C31 C30 C38 120.0(7)
C30 C31 H31 120.0
C30 C31 C32 120.1(7)
C32 C31 H31 120.0
C31 C32 C37 120.5(8)
C33 C32 C31 118.9(7)
C33 C32 C37 120.6(8)
C32 C33 H33 119.0
C32 C33 C34 121.9(8)
C34 C33 H33 119.0
C29 C34 C33 117.9(7)
C29 C34 C35 122.8(7)
C33 C34 C35 119.3(7)
N7 C35 C34 122.6(7)
N7 C35 C36 117.4(7)
C34 C35 C36 119.9(7)
C35 C36 H36A 109.5
C35 C36 H36B 109.5
C35 C36 H36C 109.5
H36A C36 H36B 109.5
H36A C36 H36C 109.5
H36B C36 H36C 109.5
C32 C37 H37A 109.5
C32 C37 H37B 109.5
C32 C37 H37C 109.5
H37A C37 H37B 109.5
H37A C37 H37C 109.5
H37B C37 H37C 109.5
N8 C38 C30 114.4(6)
N8 C38 H38A 108.7
N8 C38 H38B 108.7
C30 C38 H38A 108.7
C30 C38 H38B 108.7
H38A C38 H38B 107.6
N8 C39 H39A 109.1
N8 C39 H39B 109.1
N8 C39 C40 112.6(7)
H39A C39 H39B 107.8
C40 C39 H39A 109.1
C40 C39 H39B 109.1
O16 C40 C39 107.2(7)
O16 C40 H40A 110.3
O16 C40 H40B 110.3
C39 C40 H40A 110.3
C39 C40 H40B 110.3
H40A C40 H40B 108.5
N8 C41 H41A 109.9
N8 C41 H41B 109.9
N8 C41 C42 108.8(6)
H41A C41 H41B 108.3
C42 C41 H41A 109.9
C42 C41 H41B 109.9
O15 C42 C41 110.2(6)
O15 C42 H42A 109.6
O15 C42 H42B 109.6
C41 C42 H42A 109.6
C41 C42 H42B 109.6
H42A C42 H42B 108.1
O9 C43 C44 116.5(7)
O9 C43 C48 122.9(7)
C48 C43 C44 120.6(7)
C43 C44 C52 118.9(7)
C45 C44 C43 119.4(8)
C45 C44 C52 121.8(7)
C44 C45 H45 119.5
C44 C45 C46 121.1(8)
C46 C45 H45 119.5
C45 C46 C51 118.0(8)
C47 C46 C45 118.4(7)
C47 C46 C51 123.6(9)
C46 C47 H47 118.9
C46 C47 C48 122.3(8)
C48 C47 H47 118.9
C43 C48 C47 118.1(7)
C43 C48 C49 122.8(6)
C47 C48 C49 118.8(7)
N5 C49 C48 121.5(7)
N5 C49 C50 117.2(7)
C48 C49 C50 121.3(6)
C49 C50 H50A 109.5
C49 C50 H50B 109.5
C49 C50 H50C 109.5
H50A C50 H50B 109.5
H50A C50 H50C 109.5
H50B C50 H50C 109.5
C46 C51 H51A 109.5
C46 C51 H51B 109.5
C46 C51 H51C 109.5
H51A C51 H51B 109.5
H51A C51 H51C 109.5
H51B C51 H51C 109.5
N6 C52 C44 113.2(6)
N6 C52 H52A 108.9
N6 C52 H52B 108.9
C44 C52 H52A 108.9
C44 C52 H52B 108.9
H52A C52 H52B 107.8
N6 C53 H53A 109.8
N6 C53 H53B 109.8
N6 C53 C54 109.2(7)
H53A C53 H53B 108.3
C54 C53 H53A 109.8
C54 C53 H53B 109.8
O11 C54 C53 109.4(6)
O11 C54 H54A 109.8
O11 C54 H54B 109.8
C53 C54 H54A 109.8
C53 C54 H54B 109.8
H54A C54 H54B 108.2
N6 C55 H55A 108.9
N6 C55 H55B 108.9
N6 C55 C56 113.2(7)
H55A C55 H55B 107.7
C56 C55 H55A 108.9
C56 C55 H55B 108.9
O12 C56 C55 103.7(7)
O12 C56 H56A 111.0
O12 C56 H56B 111.0
C55 C56 H56A 111.0
C55 C56 H56B 111.0
H56A C56 H56B 109.0

loop_
_geom_bond_atom_site_label_1
_geom_bond_atom_site_label_2
_geom_bond_distance
Cu1 O1 1.923(5)
Cu1 O15 1.921(5)
Cu1 N1 1.997(6)
Cu1 N9 1.988(7)
Cu2 O1 1.984(6)
Cu2 O3 1.899(6)
Cu2 O4 2.380(5)
Cu2 O6 1.880(6)
Cu2 N2 2.001(7)
Cu3 O3 1.904(5)
Cu3 O5 1.923(5)
Cu3 N3 1.991(7)
Cu3 N12 2.034(11)
Cu3 N12A 2.104(16)
Cu3 N12B 2.025(16)
Cu4 O5 1.985(6)
Cu4 O7 1.896(5)
Cu4 O8 2.323(7)
Cu4 O10 1.881(5)
Cu4 N4 2.015(6)
Cu5 O7 1.906(5)
Cu5 O9 1.912(5)
Cu5 N5 2.000(6)
Cu5 N15 1.998(7)
Cu6 O9 1.992(6)
Cu6 O11 1.894(5)
Cu6 O12 2.364(5)
Cu6 O14 1.887(5)
Cu6 N6 2.011(6)
Cu7 O11 1.906(5)
Cu7 O13 1.925(5)
Cu7 N7 1.998(6)
Cu7 N18 1.958(8)
Cu8 O2 1.891(5)
Cu8 O13 1.974(5)
Cu8 O15 1.900(5)
Cu8 O16 2.372(6)
Cu8 N8 2.019(6)
O1 C1 1.335(9)
O2 N1 1.351(8)
O3 C12 1.423(10)
O4 H4 0.855(10)
O4 C14 1.434(10)
O5 C15 1.340(9)
O6 N3 1.362(8)
O7 C26 1.437(8)
O8 H8 0.856(10)
O8 C28 1.450(12)
O9 C43 1.358(8)
O10 N5 1.341(8)
O11 C54 1.423(9)
O12 H12 0.856(10)
O12 C56 1.429(9)
O13 C29 1.345(9)
O14 N7 1.359(8)
O15 C42 1.420(8)
O16 H16 0.852(10)
O16 C40 1.464(11)
N1 C7 1.306(9)
N2 C10 1.494(10)
N2 C11 1.502(10)
N2 C13 1.501(10)
N3 C21 1.306(10)
N4 C24 1.483(10)
N4 C25 1.491(10)
N4 C27 1.493(10)
N5 C49 1.303(9)
N6 C52 1.486(10)
N6 C53 1.497(10)
N6 C55 1.488(10)
N7 C35 1.293(9)
N8 C38 1.506(10)
N8 C39 1.489(10)
N8 C41 1.490(10)
N9 N10 1.221(10)
N10 N11 1.163(10)
N12 N13 1.201(15)
N12A N13A 1.230(18)
N12B N13B 1.204(19)
N13 N14 1.180(17)
N13A N14A 1.163(18)
N13B N14B 1.164(19)
N15 N16 1.188(9)
N16 N17 1.149(9)
N18 N19 1.137(12)
N19 N20 1.200(13)
C1 C2 1.392(11)
C1 C6 1.421(11)
C2 C3 1.387(11)
C2 C10 1.511(11)
C3 H3 0.9500
C3 C4 1.410(12)
C4 C5 1.384(12)
C4 C9 1.522(12)
C5 H5 0.9500
C5 C6 1.424(10)
C6 C7 1.476(11)
C7 C8 1.507(10)
C8 H8A 0.9800
C8 H8B 0.9800
C8 H8C 0.9800
C9 H9A 0.9800
C9 H9B 0.9800
C9 H9C 0.9800
C10 H10A 0.9900
C10 H10B 0.9900
C11 H11A 0.9900
C11 H11B 0.9900
C11 C12 1.522(12)
C12 H12A 0.9900
C12 H12B 0.9900
C13 H13A 0.9900
C13 H13B 0.9900
C13 C14 1.498(12)
C14 H14A 0.9900
C14 H14B 0.9900
C15 C16 1.417(10)
C15 C20 1.404(11)
C16 C17 1.402(11)
C16 C24 1.496(11)
C17 H17 0.9500
C17 C18 1.389(11)
C18 C19 1.383(11)
C18 C23 1.478(11)
C19 H19 0.9500
C19 C20 1.401(11)
C20 C21 1.497(11)
C21 C22 1.504(11)
C22 H22A 0.9800
C22 H22B 0.9800
C22 H22C 0.9800
C23 H23A 0.9800
C23 H23B 0.9800
C23 H23C 0.9800
C24 H24A 0.9900
C24 H24B 0.9900
C25 H25A 0.9900
C25 H25B 0.9900
C25 C26 1.531(11)
C26 H26A 0.9900
C26 H26B 0.9900
C27 H27A 0.9900
C27 H27B 0.9900
C27 C28 1.493(14)
C28 H28A 0.9900
C28 H28B 0.9900
C29 C30 1.404(10)
C29 C34 1.394(11)
C30 C31 1.379(11)
C30 C38 1.511(11)
C31 H31 0.9500
C31 C32 1.402(12)
C32 C33 1.372(12)
C32 C37 1.509(11)
C33 H33 0.9500
C33 C34 1.430(11)
C34 C35 1.460(10)
C35 C36 1.523(11)
C36 H36A 0.9800
C36 H36B 0.9800
C36 H36C 0.9800
C37 H37A 0.9800
C37 H37B 0.9800
C37 H37C 0.9800
C38 H38A 0.9900
C38 H38B 0.9900
C39 H39A 0.9900
C39 H39B 0.9900
C39 C40 1.524(12)
C40 H40A 0.9900
C40 H40B 0.9900
C41 H41A 0.9900
C41 H41B 0.9900
C41 C42 1.531(11)
C42 H42A 0.9900
C42 H42B 0.9900
C43 C44 1.420(11)
C43 C48 1.377(11)
C44 C45 1.384(11)
C44 C52 1.494(11)
C45 H45 0.9500
C45 C46 1.392(13)
C46 C47 1.383(12)
C46 C51 1.510(11)
C47 H47 0.9500
C47 C48 1.412(10)
C48 C49 1.489(11)
C49 C50 1.501(11)
C50 H50A 0.9800
C50 H50B 0.9800
C50 H50C 0.9800
C51 H51A 0.9800
C51 H51B 0.9800
C51 H51C 0.9800
C52 H52A 0.9900
C52 H52B 0.9900
C53 H53A 0.9900
C53 H53B 0.9900
C53 C54 1.531(11)
C54 H54A 0.9900
C54 H54B 0.9900
C55 H55A 0.9900
C55 H55B 0.9900
C55 C56 1.613(13)
C56 H56A 0.9900
C56 H56B 0.9900

loop_
_geom_torsion_atom_site_label_1
_geom_torsion_atom_site_label_2
_geom_torsion_atom_site_label_3
_geom_torsion_atom_site_label_4
_geom_torsion
Cu1 O1 C1 C2 157.5(5)
Cu1 O1 C1 C6 -24.0(10)
Cu1 O15 C42 C41 -151.3(5)
Cu1 N1 C7 C6 -3.6(11)
Cu1 N1 C7 C8 173.0(5)
Cu2 O1 C1 C2 -60.5(8)
Cu2 O1 C1 C6 118.0(7)
Cu2 O3 C12 C11 -20.1(8)
Cu2 O4 C14 C13 -36.5(8)
Cu2 O6 N3 Cu3 -25.1(7)
Cu2 O6 N3 C21 161.9(5)
Cu2 N2 C10 C2 -39.1(8)
Cu2 N2 C11 C12 -44.6(7)
Cu2 N2 C13 C14 -46.3(9)
Cu3 O3 C12 C11 158.5(5)
Cu3 O5 C15 C16 -151.6(6)
Cu3 O5 C15 C20 27.3(10)
Cu3 N3 C21 C20 5.9(11)
Cu3 N3 C21 C22 -172.0(6)
Cu3 N12 N13 N14 60(5)
Cu3 N12A N13A N14A 114(10)
Cu4 O5 C15 C16 63.2(8)
Cu4 O5 C15 C20 -117.9(7)
Cu4 O7 C26 C25 16.2(8)
Cu4 O8 C28 C27 37.0(10)
Cu4 O10 N5 Cu5 22.2(7)
Cu4 O10 N5 C49 -166.3(5)
Cu4 N4 C24 C16 44.9(8)
Cu4 N4 C25 C26 46.0(6)
Cu4 N4 C27 C28 45.4(8)
Cu5 O7 C26 C25 -153.7(5)
Cu5 O9 C43 C44 156.5(5)
Cu5 O9 C43 C48 -24.1(10)
Cu5 N5 C49 C48 -10.1(10)
Cu5 N5 C49 C50 167.5(5)
Cu6 O9 C43 C44 -63.8(7)
Cu6 O9 C43 C48 115.6(7)
Cu6 O11 C54 C53 -17.6(8)
Cu6 O12 C56 C55 -32.5(7)
Cu6 O14 N7 Cu7 -24.9(6)
Cu6 O14 N7 C35 161.4(5)
Cu6 N6 C52 C44 -44.2(8)
Cu6 N6 C53 C54 -44.2(7)
Cu6 N6 C55 C56 -49.3(8)
Cu7 O11 C54 C53 152.6(5)
Cu7 O13 C29 C30 -151.6(6)
Cu7 O13 C29 C34 28.3(10)
Cu7 N7 C35 C34 6.4(10)
Cu7 N7 C35 C36 -170.0(5)
Cu8 O2 N1 Cu1 22.9(7)
Cu8 O2 N1 C7 -162.5(5)
Cu8 O13 C29 C30 61.2(8)
Cu8 O13 C29 C34 -118.9(7)
Cu8 O15 C42 C41 15.4(8)
Cu8 O16 C40 C39 34.9(8)
Cu8 N8 C38 C30 44.5(8)
Cu8 N8 C39 C40 49.1(8)
Cu8 N8 C41 C42 45.6(6)
O1 Cu2 O3 Cu3 -93.3(6)
O1 Cu2 O3 C12 85.5(8)
O1 Cu2 O6 N3 171.4(5)
O1 C1 C2 C3 -179.3(7)
O1 C1 C2 C10 -1.0(11)
O1 C1 C6 C5 176.8(7)
O1 C1 C6 C7 -8.0(12)
O2 N1 C7 C6 -177.7(6)
O2 N1 C7 C8 -1.1(10)
O3 Cu2 O6 N3 15.6(5)
O4 Cu2 O3 Cu3 97.6(3)
O4 Cu2 O3 C12 -83.7(6)
O4 Cu2 O6 N3 -93.1(5)
O5 Cu4 O7 Cu5 91.0(6)
O5 Cu4 O7 C26 -79.8(7)
O5 Cu4 O10 N5 -167.7(5)
O5 C15 C16 C17 177.6(7)
O5 C15 C16 C24 -3.0(11)
O5 C15 C20 C19 -174.3(7)
O5 C15 C20 C21 9.7(12)
O6 Cu2 O3 Cu3 -1.5(4)
O6 Cu2 O3 C12 177.3(6)
O6 N3 C21 C20 178.1(6)
O6 N3 C21 C22 0.2(10)
O7 Cu4 O10 N5 -12.7(5)
O8 Cu4 O7 Cu5 -101.3(3)
O8 Cu4 O7 C26 87.8(5)
O8 Cu4 O10 N5 92.6(6)
O9 Cu6 O11 Cu7 -89.2(5)
O9 Cu6 O11 C54 82.1(7)
O9 Cu6 O14 N7 167.3(5)
O9 C43 C44 C45 -177.1(7)
O9 C43 C44 C52 1.9(10)
O9 C43 C48 C47 177.5(7)
O9 C43 C48 C49 -7.9(11)
O10 Cu4 O7 Cu5 -1.4(3)
O10 Cu4 O7 C26 -172.2(5)
O10 N5 C49 C48 179.4(6)
O10 N5 C49 C50 -3.1(10)
O11 Cu6 O14 N7 13.0(5)
O12 Cu6 O11 Cu7 103.2(3)
O12 Cu6 O11 C54 -85.5(5)
O12 Cu6 O14 N7 -98.0(5)
O13 Cu8 O2 N1 -165.6(5)
O13 C29 C30 C31 177.0(7)
O13 C29 C30 C38 -2.0(11)
O13 C29 C34 C33 -174.0(7)
O13 C29 C34 C35 6.9(11)
O14 Cu6 O11 Cu7 3.3(3)
O14 Cu6 O11 C54 174.6(5)
O14 N7 C35 C34 179.5(6)
O14 N7 C35 C36 3.1(10)
O15 Cu8 O2 N1 -11.3(5)
O16 Cu8 O2 N1 96.6(5)
N2 Cu2 O3 Cu3 177.1(4)
N2 Cu2 O3 C12 -4.2(6)
N2 C11 C12 O3 44.1(9)
N2 C13 C14 O4 57.8(10)
N4 Cu4 O7 Cu5 178.8(3)
N4 Cu4 O7 C26 7.9(5)
N4 C25 C26 O7 -42.6(8)
N4 C27 C28 O8 -56.9(11)
N6 Cu6 O11 Cu7 -177.8(3)
N6 Cu6 O11 C54 -6.5(5)
N6 C53 C54 O11 42.3(9)
N6 C55 C56 O12 55.6(9)
N8 C39 C40 O16 -57.9(10)
N8 C41 C42 O15 -42.2(8)
C1 C2 C3 C4 3.0(13)
C1 C2 C10 N2 58.1(10)
C1 C6 C7 N1 22.1(11)
C1 C6 C7 C8 -154.4(7)
C2 C1 C6 C5 -4.8(11)
C2 C1 C6 C7 170.4(7)
C2 C3 C4 C5 -5.1(13)
C2 C3 C4 C9 175.9(9)
C3 C2 C10 N2 -123.5(8)
C3 C4 C5 C6 2.3(13)
C4 C5 C6 C1 2.6(12)
C4 C5 C6 C7 -172.9(8)
C5 C6 C7 N1 -162.8(7)
C5 C6 C7 C8 20.8(11)
C6 C1 C2 C3 2.1(12)
C6 C1 C2 C10 -179.5(7)
C9 C4 C5 C6 -178.7(9)
C10 N2 C11 C12 -166.3(7)
C10 N2 C13 C14 79.6(9)
C10 C2 C3 C4 -175.4(8)
C11 N2 C10 C2 74.8(8)
C11 N2 C13 C14 -158.0(7)
C13 N2 C10 C2 -162.0(7)
C13 N2 C11 C12 71.6(8)
C15 C16 C17 C18 -4.6(12)
C15 C16 C24 N4 -58.8(10)
C15 C20 C21 N3 -26.9(12)
C15 C20 C21 C22 151.0(8)
C16 C15 C20 C19 4.6(11)
C16 C15 C20 C21 -171.3(7)
C16 C17 C18 C19 7.1(12)
C16 C17 C18 C23 -174.6(8)
C17 C16 C24 N4 120.7(8)
C17 C18 C19 C20 -3.8(13)
C18 C19 C20 C15 -2.1(12)
C18 C19 C20 C21 174.0(8)
C19 C20 C21 N3 157.1(7)
C19 C20 C21 C22 -25.0(11)
C20 C15 C16 C17 -1.4(12)
C20 C15 C16 C24 178.1(7)
C23 C18 C19 C20 177.9(8)
C24 N4 C25 C26 166.7(6)
C24 N4 C27 C28 -79.0(9)
C24 C16 C17 C18 175.9(8)
C25 N4 C24 C16 -68.9(8)
C25 N4 C27 C28 156.8(7)
C27 N4 C24 C16 167.2(7)
C27 N4 C25 C26 -70.2(8)
C29 C30 C31 C32 -3.3(12)
C29 C30 C38 N8 -57.1(10)
C29 C34 C35 N7 -25.1(11)
C29 C34 C35 C36 151.3(7)
C30 C29 C34 C33 5.9(11)
C30 C29 C34 C35 -173.2(7)
C30 C31 C32 C33 6.2(12)
C30 C31 C32 C37 -176.4(8)
C31 C30 C38 N8 123.8(8)
C31 C32 C33 C34 -3.0(12)
C32 C33 C34 C29 -3.0(11)
C32 C33 C34 C35 176.1(7)
C33 C34 C35 N7 155.8(7)
C33 C34 C35 C36 -27.8(10)
C34 C29 C30 C31 -2.9(12)
C34 C29 C30 C38 178.1(7)
C37 C32 C33 C34 179.5(8)
C38 N8 C39 C40 -75.2(9)
C38 N8 C41 C42 166.6(6)
C38 C30 C31 C32 175.7(7)
C39 N8 C38 C30 166.0(6)
C39 N8 C41 C42 -70.4(8)
C41 N8 C38 C30 -69.4(8)
C41 N8 C39 C40 160.9(7)
C43 C44 C45 C46 0.3(12)
C43 C44 C52 N6 60.1(10)
C43 C48 C49 N5 25.3(11)
C43 C48 C49 C50 -152.1(8)
C44 C43 C48 C47 -3.1(11)
C44 C43 C48 C49 171.4(7)
C44 C45 C46 C47 -4.2(13)
C44 C45 C46 C51 176.4(8)
C45 C44 C52 N6 -120.9(8)
C45 C46 C47 C48 4.6(13)
C46 C47 C48 C43 -0.9(12)
C46 C47 C48 C49 -175.7(7)
C47 C48 C49 N5 -160.1(7)
C47 C48 C49 C50 22.5(11)
C48 C43 C44 C45 3.5(11)
C48 C43 C44 C52 -177.5(7)
C51 C46 C47 C48 -176.0(9)
C52 N6 C53 C54 -164.8(6)
C52 N6 C55 C56 75.7(8)
C52 C44 C45 C46 -178.7(8)
C53 N6 C52 C44 69.5(8)
C53 N6 C55 C56 -161.3(6)
C55 N6 C52 C44 -166.6(7)
C55 N6 C53 C54 71.8(8)

loop_
_platon_squeeze_void_nr
_platon_squeeze_void_average_x
_platon_squeeze_void_average_y
_platon_squeeze_void_average_z
_platon_squeeze_void_volume
_platon_squeeze_void_count_electrons
_platon_squeeze_void_content
1 -0.001 -0.004 0.000 2194 701 ' '
2 0.523 -0.005 0.500 2194 703 ' '
3 0.879 0.009 0.655 7 1 ' '
4 0.379 0.009 0.845 7 1 ' '
5 0.879 0.491 0.155 7 1 ' '
6 0.379 0.491 0.345 7 1 ' '
7 0.621 0.509 0.655 7 1 ' '
8 0.121 0.509 0.845 7 1 ' '
9 0.621 0.991 0.155 7 1 ' '
10 0.121 0.991 0.345 7 1 ' '
